data_7710024
loop_
_publ_author_name
'Jiajaroen, Suwadee'
'Dungkeaw, Winya'
'Kielar, Filip'
'Sukwattanasinitt, Mongkol'
'Sahasithiwat, Somboon'
'Zenno, Hikaru'
'Hayami, Shinya'
'Azam, Mohammad'
'Al-Resayes, Saud I'
'Chainok, Kittipong'

_publ_section_title
;
 Four series of lanthanide coordination polymers based on the
 tetrabromobenzene-1,4-dicarboxylate ligand: structural diversity and
 multifunctional properties
;
_journal_name_full 'Dalton Transactions'
_journal_paper_doi 10.1039/D2DT00007E
_journal_year 2022
_chemical_formula_moiety 'C15 H12 Br6 O9 Pr'
_chemical_formula_sum 'C15 H12 Br6 O9 Pr'
_chemical_formula_weight 956.56
_space_group_crystal_system monoclinic
_space_group_IT_number 15
_space_group_name_Hall '-C 2yc'
_space_group_name_H-M_alt 'C 1 2/c 1'
_atom_sites_solution_hydrogens mixed
_atom_sites_solution_primary dual
_audit_creation_date 2019-04-04
_audit_creation_method
;
Olex2 1.2
(compiled 2018.05.29 svn.r3508 for OlexSys, GUI svn.r5506)
;
_audit_update_record
;
2019-07-12 deposited with the CCDC.	2022-04-13 downloaded from the CCDC.
;
_cell_angle_alpha 90
_cell_angle_beta 94.676(3)
_cell_angle_gamma 90
_cell_formula_units_Z 8
_cell_length_a 20.4250(15)
_cell_length_b 10.6255(7)
_cell_length_c 22.0706(15)
_cell_measurement_reflns_used 9831
_cell_measurement_temperature 296
_cell_measurement_theta_max 29.608
_cell_measurement_theta_min 3.457
_cell_volume 4773.9(6)
_computing_cell_refinement 'SAINT V8.38A (?, 2016)'
_computing_data_reduction 'SAINT V8.38A (?, 2016)'
_computing_molecular_graphics 'Olex2 (Dolomanov et al., 2009)'
_computing_publication_material 'Olex2 (Dolomanov et al., 2009)'
_computing_structure_refinement 'ShelXL (Sheldrick, 2015)'
_computing_structure_solution 'ShelXT (Sheldrick, 2015)'
_diffrn_ambient_temperature 296
_diffrn_detector 'Bruker PHOTON 100 area detector'
_diffrn_detector_area_resol_mean 10.5
_diffrn_detector_type 'PHOTON area detector'
_diffrn_measured_fraction_theta_full 0.998
_diffrn_measured_fraction_theta_max 0.998
_diffrn_measurement_device 'four-circle KAPPA diffractometer'
_diffrn_measurement_device_type 'Bruker APEX2 D8 QUEST CMOS'
_diffrn_measurement_method '\w and \f scans'
_diffrn_radiation_collimation '0.5 mm'
_diffrn_radiation_monochromator 'graphiteDouble Bounce Multilayer Mirror'
_diffrn_radiation_probe x-ray
_diffrn_radiation_type MoK\a
_diffrn_radiation_wavelength 0.71073
_diffrn_reflns_av_R_equivalents 0.0676
_diffrn_reflns_av_unetI/netI 0.0298
_diffrn_reflns_Laue_measured_fraction_full 0.998
_diffrn_reflns_Laue_measured_fraction_max 0.998
_diffrn_reflns_limit_h_max 25
_diffrn_reflns_limit_h_min -25
_diffrn_reflns_limit_k_max 13
_diffrn_reflns_limit_k_min -13
_diffrn_reflns_limit_l_max 27
_diffrn_reflns_limit_l_min -26
_diffrn_reflns_number 54192
_diffrn_reflns_point_group_measured_fraction_full 0.998
_diffrn_reflns_point_group_measured_fraction_max 0.998
_diffrn_reflns_theta_full 25.242
_diffrn_reflns_theta_max 26.000
_diffrn_reflns_theta_min 2.900
_diffrn_source 'microfocus sealed x-ray tube'
_diffrn_source_type 'Incoatec I\mus'
_diffrn_standards_number 0
_exptl_absorpt_coefficient_mu 12.128
_exptl_absorpt_correction_T_max 0.7460
_exptl_absorpt_correction_T_min 0.3742
_exptl_absorpt_correction_type multi-scan
_exptl_absorpt_process_details
'SADABS-2016/2 (Bruker,2016/2) was used for absorption correction. wR2(int) was 0.1469 before and 0.0759 after correction. The Ratio of minimum to maximum transmission is 0.5016. The \l/2 correction factor is Not present.'
_exptl_crystal_colour green
_exptl_crystal_colour_primary green
_exptl_crystal_density_diffrn 2.662
_exptl_crystal_description plate
_exptl_crystal_F_000 3544
_exptl_crystal_size_max 0.18
_exptl_crystal_size_mid 0.18
_exptl_crystal_size_min 0.08
_refine_diff_density_max 0.652
_refine_diff_density_min -0.558
_refine_diff_density_rms 0.101
_refine_ls_extinction_coef 0.000208(12)
_refine_ls_extinction_expression Fc^*^=kFc[1+0.001xFc^2^\l^3^/sin(2\q)]^-1/4^
_refine_ls_extinction_method 'SHELXL-2018/3 (Sheldrick 2018)'
_refine_ls_goodness_of_fit_ref 1.036
_refine_ls_hydrogen_treatment mixed
_refine_ls_matrix_type full
_refine_ls_number_parameters 296
_refine_ls_number_reflns 4677
_refine_ls_number_restraints 3
_refine_ls_restrained_S_all 1.036
_refine_ls_R_factor_all 0.0321
_refine_ls_R_factor_gt 0.0231
_refine_ls_shift/su_max 0.002
_refine_ls_shift/su_mean 0.000
_refine_ls_structure_factor_coef Fsqd
_refine_ls_weighting_details 'w=1/[\s^2^(Fo^2^)+(0.0144P)^2^+13.8179P] where P=(Fo^2^+2Fc^2^)/3'
_refine_ls_weighting_scheme calc
_refine_ls_wR_factor_gt 0.0459
_refine_ls_wR_factor_ref 0.0483
_reflns_Friedel_coverage 0.000
_reflns_number_gt 4020
_reflns_number_total 4677
_reflns_threshold_expression 'I > 2\s(I)'
_cod_data_source_file d2dt00007e2.cif
_cod_data_source_block 2pr
_cod_database_code 7710024
_shelx_shelxl_version_number 2018/3
_shelx_space_group_comment
;
The symmetry employed for this shelxl refinement is uniquely defined
by the following loop, which should always be used as a source of
symmetry information in preference to the above space-group names.
They are only intended as comments.
;
_shelx_estimated_absorpt_t_max 0.444
_shelx_estimated_absorpt_t_min 0.219
_olex2_refinement_description
;
1. Fixed Uiso
 At 1.5 times of:
  All C(H,H,H) groups
2. Restrained distances
 O9-H9 = O8-H8
 0.82 with sigma of 0.01
 O7-H7
 0.82 with sigma of 0.01
3.a Idealised Me refined as rotating group:
 C13(H13A,H13B,H13C), C14(H14A,H14B,H14C), C15(H15A,H15B,H15C)
;
_olex2_submission_special_instructions 'No special instructions were received'

loop_
_space_group_symop_operation_xyz
'x, y, z'
'-x, y, -z+1/2'
'x+1/2, y+1/2, z'
'-x+1/2, y+1/2, -z+1/2'
'-x, -y, -z'
'x, -y, z-1/2'
'-x+1/2, -y+1/2, -z'
'x+1/2, -y+1/2, z-1/2'

loop_
_atom_site_label
_atom_site_type_symbol
_atom_site_fract_x
_atom_site_fract_y
_atom_site_fract_z
_atom_site_U_iso_or_equiv
_atom_site_adp_type
_atom_site_occupancy
_atom_site_site_symmetry_order
_atom_site_calc_flag
_atom_site_refinement_flags_posn
_atom_site_refinement_flags_adp
_atom_site_refinement_flags_occupancy
_atom_site_disorder_assembly
_atom_site_disorder_group
Pr1 Pr 0.52642(2) 0.52345(2) 0.39187(2) 0.01662(6) Uani 1 1 d . . . . .
Br1 Br 0.76038(2) 0.49691(3) 0.31494(2) 0.03481(11) Uani 1 1 d . . . . .
Br2 Br 0.90407(2) 0.63854(4) 0.33703(2) 0.03425(11) Uani 1 1 d . . . . .
Br3 Br 0.77490(2) 1.10724(4) 0.35668(2) 0.03556(11) Uani 1 1 d . . . . .
Br4 Br 0.63138(2) 0.96164(4) 0.33222(2) 0.03909(11) Uani 1 1 d . . . . .
Br5 Br 0.64165(2) 0.14154(4) 0.49658(2) 0.03778(12) Uani 1 1 d . . . . .
Br6 Br 0.63386(2) -0.17003(3) 0.50427(2) 0.03179(10) Uani 1 1 d . . . . .
O1 O 0.61359(13) 0.6512(3) 0.36366(13) 0.0338(7) Uani 1 1 d . . . . .
O2 O 0.62036(15) 0.6525(3) 0.26375(13) 0.0509(9) Uani 1 1 d . . . . .
O3 O 0.90823(12) 0.9739(2) 0.40981(11) 0.0278(6) Uani 1 1 d . . . . .
O4 O 0.93392(12) 0.9300(2) 0.31731(11) 0.0251(6) Uani 1 1 d . . . . .
O5 O 0.51844(13) 0.3079(2) 0.43181(12) 0.0285(6) Uani 1 1 d . . . . .
O6 O 0.49973(13) 0.3427(2) 0.52807(12) 0.0295(6) Uani 1 1 d . . . . .
O7 O 0.58056(15) 0.4014(3) 0.31479(14) 0.0360(7) Uani 1 1 d D . . . .
H7 H 0.583(2) 0.426(4) 0.2801(9) 0.050(15) Uiso 1 1 d D . . . .
O8 O 0.62001(12) 0.4956(3) 0.47223(12) 0.0309(6) Uani 1 1 d D . . . .
H8 H 0.612(2) 0.504(4) 0.5079(8) 0.047(15) Uiso 1 1 d D . . . .
O9 O 0.46694(15) 0.6867(3) 0.33005(14) 0.0368(7) Uani 1 1 d D . . . .
H9 H 0.443(2) 0.662(5) 0.3010(15) 0.068(18) Uiso 1 1 d D . . . .
C1 C 0.64101(18) 0.6765(3) 0.31595(18) 0.0255(8) Uani 1 1 d . . . . .
C2 C 0.70736(17) 0.7411(3) 0.32585(15) 0.0192(7) Uani 1 1 d . . . . .
C3 C 0.76529(17) 0.6734(3) 0.32627(16) 0.0216(8) Uani 1 1 d . . . . .
C4 C 0.82596(17) 0.7332(3) 0.33554(16) 0.0210(8) Uani 1 1 d . . . . .
C5 C 0.82899(17) 0.8625(3) 0.34538(16) 0.0212(8) Uani 1 1 d . . . . .
C6 C 0.89477(17) 0.9273(3) 0.35799(16) 0.0210(8) Uani 1 1 d . . . . .
C7 C 0.77111(17) 0.9304(3) 0.34536(16) 0.0221(8) Uani 1 1 d . . . . .
C8 C 0.71066(17) 0.8708(3) 0.33519(16) 0.0218(8) Uani 1 1 d . . . . .
C9 C 0.50733(16) 0.2730(3) 0.48350(17) 0.0188(7) Uani 1 1 d . . . . .
C10 C 0.50345(16) 0.1311(3) 0.49324(15) 0.0172(7) Uani 1 1 d . . . . .
C11 C 0.55993(16) 0.0585(3) 0.49668(15) 0.0184(7) Uani 1 1 d . . . . .
C12 C 0.55707(17) -0.0721(3) 0.50263(16) 0.0192(7) Uani 1 1 d . . . . .
C13 C 0.5993(4) 0.2762(5) 0.3165(3) 0.083(2) Uani 1 1 d . . . . .
H13A H 0.639296 0.266595 0.296926 0.124 Uiso 1 1 calc GR . . . .
H13B H 0.565409 0.226026 0.295754 0.124 Uiso 1 1 calc GR . . . .
H13C H 0.606237 0.249086 0.358028 0.124 Uiso 1 1 calc GR . . . .
C14 C 0.6891(2) 0.4959(5) 0.4713(2) 0.0553(14) Uani 1 1 d . . . . .
H14A H 0.702330 0.426839 0.446993 0.083 Uiso 1 1 calc GR . . . .
H14B H 0.709038 0.487329 0.511988 0.083 Uiso 1 1 calc GR . . . .
H14C H 0.702943 0.573623 0.454190 0.083 Uiso 1 1 calc GR . . . .
C15 C 0.4588(3) 0.8176(4) 0.3404(3) 0.0623(16) Uani 1 1 d . . . . .
H15A H 0.459988 0.862266 0.302706 0.093 Uiso 1 1 calc GR . . . .
H15B H 0.493686 0.846989 0.368692 0.093 Uiso 1 1 calc GR . . . .
H15C H 0.417371 0.831862 0.356813 0.093 Uiso 1 1 calc GR . . . .

loop_
_atom_site_aniso_label
_atom_site_aniso_U_11
_atom_site_aniso_U_22
_atom_site_aniso_U_33
_atom_site_aniso_U_23
_atom_site_aniso_U_13
_atom_site_aniso_U_12
Pr1 0.01290(10) 0.01288(10) 0.02389(11) 0.00235(8) 0.00030(7) -0.00271(7)
Br1 0.0361(2) 0.02188(19) 0.0465(3) -0.00608(17) 0.00371(19) -0.00839(16)
Br2 0.0222(2) 0.0274(2) 0.0526(3) -0.00446(18) -0.00029(18) 0.00319(16)
Br3 0.0283(2) 0.02048(19) 0.0577(3) -0.00162(18) 0.00205(19) -0.00276(16)
Br4 0.0185(2) 0.0339(2) 0.0647(3) 0.0069(2) 0.00188(19) 0.00267(17)
Br5 0.0192(2) 0.0229(2) 0.0710(3) 0.00796(19) 0.0017(2) -0.00581(15)
Br6 0.0218(2) 0.02037(19) 0.0536(3) 0.00472(17) 0.00541(18) 0.00575(15)
O1 0.0255(15) 0.0361(15) 0.0406(17) 0.0061(13) 0.0072(13) -0.0130(12)
O2 0.0376(18) 0.079(2) 0.0339(18) -0.0075(16) -0.0120(14) -0.0154(17)
O3 0.0185(13) 0.0378(15) 0.0268(14) -0.0080(12) 0.0001(11) -0.0085(11)
O4 0.0200(13) 0.0271(13) 0.0287(14) -0.0052(11) 0.0052(11) -0.0058(11)
O5 0.0323(16) 0.0192(13) 0.0338(16) 0.0109(11) 0.0020(12) -0.0030(11)
O6 0.0298(15) 0.0190(13) 0.0393(16) -0.0090(12) -0.0005(12) 0.0008(11)
O7 0.0414(18) 0.0286(15) 0.0401(19) 0.0057(14) 0.0168(15) 0.0084(13)
O8 0.0172(14) 0.0483(18) 0.0269(16) 0.0039(13) -0.0004(12) -0.0030(12)
O9 0.0397(18) 0.0249(14) 0.0422(18) 0.0043(13) -0.0187(15) -0.0005(13)
C1 0.0182(19) 0.0239(19) 0.034(2) 0.0022(17) -0.0043(17) -0.0056(15)
C2 0.0157(18) 0.0241(18) 0.0179(18) 0.0042(14) 0.0010(14) -0.0067(14)
C3 0.0217(19) 0.0191(17) 0.0239(19) 0.0013(15) 0.0003(15) -0.0064(15)
C4 0.0169(19) 0.0248(19) 0.0211(19) -0.0002(15) 0.0006(15) -0.0003(15)
C5 0.0173(19) 0.0235(18) 0.0224(19) 0.0025(15) -0.0013(15) -0.0036(15)
C6 0.0148(18) 0.0185(17) 0.029(2) 0.0003(15) -0.0012(16) -0.0006(14)
C7 0.0206(19) 0.0213(18) 0.0244(19) 0.0011(15) 0.0014(15) -0.0060(15)
C8 0.0145(18) 0.0263(19) 0.0244(19) 0.0061(15) 0.0016(15) 0.0004(15)
C9 0.0134(17) 0.0120(16) 0.030(2) 0.0026(16) -0.0036(15) -0.0015(13)
C10 0.0210(18) 0.0131(16) 0.0173(18) 0.0019(13) 0.0002(14) -0.0010(13)
C11 0.0142(17) 0.0176(17) 0.0233(18) 0.0022(14) 0.0014(14) -0.0014(14)
C12 0.0170(18) 0.0149(16) 0.0257(19) 0.0016(14) 0.0030(15) 0.0013(14)
C13 0.139(6) 0.041(3) 0.075(4) 0.004(3) 0.055(4) 0.023(3)
C14 0.025(2) 0.091(4) 0.050(3) 0.015(3) 0.003(2) 0.007(2)
C15 0.085(4) 0.027(2) 0.070(4) 0.005(2) -0.022(3) 0.006(3)

loop_
_atom_type_symbol
_atom_type_description
_atom_type_scat_dispersion_real
_atom_type_scat_dispersion_imag
_atom_type_scat_source
C C 0.0033 0.0016 'International Tables Vol C Tables 4.2.6.8 and 6.1.1.4'
H H 0.0000 0.0000 'International Tables Vol C Tables 4.2.6.8 and 6.1.1.4'
Br Br -0.2901 2.4595 'International Tables Vol C Tables 4.2.6.8 and 6.1.1.4'
O O 0.0106 0.0060 'International Tables Vol C Tables 4.2.6.8 and 6.1.1.4'
Pr Pr -0.2180 2.8214 'International Tables Vol C Tables 4.2.6.8 and 6.1.1.4'

loop_
_geom_angle_atom_site_label_1
_geom_angle_atom_site_label_2
_geom_angle_atom_site_label_3
_geom_angle
_geom_angle_site_symmetry_1
_geom_angle_site_symmetry_3
_geom_angle_publ_flag
O1 Pr1 O3 155.35(9) . 3_445 ?
O1 Pr1 O4 125.25(9) . 3_445 ?
O1 Pr1 O5 134.55(9) . . ?
O1 Pr1 O6 94.15(9) . 5_666 ?
O1 Pr1 O7 74.39(10) . . ?
O1 Pr1 O8 73.00(9) . . ?
O1 Pr1 O9 78.34(10) . . ?
O1 Pr1 C6 146.37(10) . 3_445 ?
O3 Pr1 O4 50.72(8) 3_445 3_445 ?
O3 Pr1 C6 25.43(9) 3_445 3_445 ?
O4 Pr1 C6 25.37(8) 3_445 3_445 ?
O5 Pr1 O3 70.08(8) . 3_445 ?
O5 Pr1 O4 78.79(8) . 3_445 ?
O5 Pr1 O7 78.75(9) . . ?
O5 Pr1 O8 72.99(9) . . ?
O5 Pr1 O9 143.90(9) . . ?
O5 Pr1 C6 71.32(9) . 3_445 ?
O6 Pr1 O3 74.45(8) 5_666 3_445 ?
O6 Pr1 O4 120.42(8) 5_666 3_445 ?
O6 Pr1 O5 105.46(9) 5_666 . ?
O6 Pr1 O7 166.37(10) 5_666 . ?
O6 Pr1 O8 75.46(9) 5_666 . ?
O6 Pr1 O9 81.90(10) 5_666 . ?
O6 Pr1 C6 98.21(9) 5_666 3_445 ?
O7 Pr1 O3 118.96(9) . 3_445 ?
O7 Pr1 O4 72.94(9) . 3_445 ?
O7 Pr1 O8 93.83(10) . . ?
O7 Pr1 C6 95.43(10) . 3_445 ?
O8 Pr1 O3 122.97(8) . 3_445 ?
O8 Pr1 O4 150.74(8) . 3_445 ?
O8 Pr1 C6 140.45(9) . 3_445 ?
O9 Pr1 O3 78.45(9) . 3_445 ?
O9 Pr1 O4 67.55(9) . 3_445 ?
O9 Pr1 O7 102.48(10) . . ?
O9 Pr1 O8 141.68(9) . . ?
O9 Pr1 C6 72.66(9) . 3_445 ?
C1 O1 Pr1 137.6(2) . . ?
C6 O3 Pr1 94.6(2) . 3 ?
C6 O4 Pr1 91.6(2) . 3 ?
C9 O5 Pr1 129.1(2) . . ?
C9 O6 Pr1 173.9(2) . 5_666 ?
Pr1 O7 H7 123(3) . . ?
C13 O7 Pr1 128.6(3) . . ?
C13 O7 H7 107(3) . . ?
Pr1 O8 H8 118(3) . . ?
C14 O8 Pr1 133.7(3) . . ?
C14 O8 H8 107(3) . . ?
Pr1 O9 H9 117(4) . . ?
C15 O9 Pr1 131.2(3) . . ?
C15 O9 H9 111(4) . . ?
O1 C1 C2 115.3(3) . . ?
O2 C1 O1 126.9(4) . . ?
O2 C1 C2 117.7(3) . . ?
C3 C2 C1 121.2(3) . . ?
C3 C2 C8 118.8(3) . . ?
C8 C2 C1 120.0(3) . . ?
C2 C3 Br1 118.5(3) . . ?
C2 C3 C4 120.9(3) . . ?
C4 C3 Br1 120.6(3) . . ?
C3 C4 Br2 120.0(3) . . ?
C5 C4 Br2 119.8(3) . . ?
C5 C4 C3 120.1(3) . . ?
C4 C5 C6 120.3(3) . . ?
C7 C5 C4 119.2(3) . . ?
C7 C5 C6 120.5(3) . . ?
O3 C6 Pr1 59.97(17) . 3 ?
O3 C6 C5 118.1(3) . . ?
O4 C6 Pr1 62.99(18) . 3 ?
O4 C6 O3 122.6(3) . . ?
O4 C6 C5 119.2(3) . . ?
C5 C6 Pr1 172.5(2) . 3 ?
C5 C7 Br3 119.4(3) . . ?
C5 C7 C8 120.6(3) . . ?
C8 C7 Br3 120.0(3) . . ?
C2 C8 Br4 118.1(3) . . ?
C7 C8 Br4 121.5(3) . . ?
C7 C8 C2 120.4(3) . . ?
O5 C9 O6 126.2(3) . . ?
O5 C9 C10 116.2(3) . . ?
O6 C9 C10 117.6(3) . . ?
C11 C10 C9 120.4(3) . . ?
C11 C10 C12 119.0(3) . 5_656 ?
C12 C10 C9 120.6(3) 5_656 . ?
C10 C11 Br5 118.2(2) . . ?
C10 C11 C12 121.2(3) . . ?
C12 C11 Br5 120.6(2) . . ?
C10 C12 Br6 119.5(2) 5_656 . ?
C10 C12 C11 119.8(3) 5_656 . ?
C11 C12 Br6 120.7(3) . . ?
O7 C13 H13A 109.5 . . ?
O7 C13 H13B 109.5 . . ?
O7 C13 H13C 109.5 . . ?
H13A C13 H13B 109.5 . . ?
H13A C13 H13C 109.5 . . ?
H13B C13 H13C 109.5 . . ?
O8 C14 H14A 109.5 . . ?
O8 C14 H14B 109.5 . . ?
O8 C14 H14C 109.5 . . ?
H14A C14 H14B 109.5 . . ?
H14A C14 H14C 109.5 . . ?
H14B C14 H14C 109.5 . . ?
O9 C15 H15A 109.5 . . ?
O9 C15 H15B 109.5 . . ?
O9 C15 H15C 109.5 . . ?
H15A C15 H15B 109.5 . . ?
H15A C15 H15C 109.5 . . ?
H15B C15 H15C 109.5 . . ?

loop_
_geom_bond_atom_site_label_1
_geom_bond_atom_site_label_2
_geom_bond_distance
_geom_bond_site_symmetry_2
_geom_bond_publ_flag
Pr1 O1 2.362(2) . ?
Pr1 O3 2.533(2) 3_445 ?
Pr1 O4 2.599(2) 3_445 ?
Pr1 O5 2.464(2) . ?
Pr1 O6 2.363(3) 5_666 ?
Pr1 O7 2.471(3) . ?
Pr1 O8 2.517(3) . ?
Pr1 O9 2.465(3) . ?
Pr1 C6 2.917(3) 3_445 ?
Br1 C3 1.893(3) . ?
Br2 C4 1.884(3) . ?
Br3 C7 1.896(3) . ?
Br4 C8 1.882(3) . ?
Br5 C11 1.888(3) . ?
Br6 C12 1.880(3) . ?
O1 C1 1.261(5) . ?
O2 C1 1.221(5) . ?
O3 C6 1.256(4) . ?
O4 C6 1.250(4) . ?
O5 C9 1.238(4) . ?
O6 C9 1.251(4) . ?
O7 H7 0.816(10) . ?
O7 C13 1.384(6) . ?
O8 H8 0.820(10) . ?
O8 C14 1.413(5) . ?
O9 H9 0.819(10) . ?
O9 C15 1.421(5) . ?
C1 C2 1.519(5) . ?
C2 C3 1.384(5) . ?
C2 C8 1.394(5) . ?
C3 C4 1.393(5) . ?
C4 C5 1.391(5) . ?
C5 C6 1.515(5) . ?
C5 C7 1.385(5) . ?
C7 C8 1.390(5) . ?
C9 C10 1.525(4) . ?
C10 C11 1.385(5) . ?
C10 C12 1.396(5) 5_656 ?
C11 C12 1.396(5) . ?
C13 H13A 0.9600 . ?
C13 H13B 0.9600 . ?
C13 H13C 0.9600 . ?
C14 H14A 0.9600 . ?
C14 H14B 0.9600 . ?
C14 H14C 0.9600 . ?
C15 H15A 0.9600 . ?
C15 H15B 0.9600 . ?
C15 H15C 0.9600 . ?

loop_
_geom_hbond_atom_site_label_D
_geom_hbond_atom_site_label_H
_geom_hbond_atom_site_label_A
_geom_hbond_distance_DH
_geom_hbond_distance_HA
_geom_hbond_distance_DA
_geom_hbond_angle_DHA
_geom_hbond_site_symmetry_A
_geom_hbond_publ_flag
O7 H7 O4 0.816(10) 2.15(2) 2.922(4) 158(5) 4_645 yes
O8 H8 O3 0.820(10) 1.911(11) 2.731(4) 178(5) 7_666 yes
O9 H9 O2 0.819(10) 1.848(18) 2.645(4) 164(5) 2_655 yes
